data_7250969
loop_
_publ_author_name
'Antonova, Elina V.'
'Kashina, Maria V.'
'Ivanov, Daniil M.'
'Bokach, Nadezhda A.'
'Kinzhalov, Mikhail A.'

_publ_section_title
;
 Crystal engineering with ambidentate thiocyanate: thiocyanate nitrogen as
 a halogen bond acceptor in platinum(ii) complexes
;
_journal_issue 42
_journal_name_full CrystEngComm
_journal_page_first 6942
_journal_page_last 6948
_journal_paper_doi 10.1039/D5CE00678C
_journal_volume 27
_journal_year 2025
_chemical_formula_moiety 'C19 H11 Br I N3 Pt S, C H Cl3'
_chemical_formula_sum 'C20 H12 Br Cl3 I N3 Pt S'
_chemical_formula_weight 834.64
_space_group_crystal_system monoclinic
_space_group_IT_number 14
_space_group_name_Hall '-P 2yn'
_space_group_name_H-M_alt 'P 1 21/n 1'
_atom_sites_solution_hydrogens geom
_atom_sites_solution_primary dual
_audit_creation_date 2025-07-02
_audit_creation_method
;
Olex2 1.5
(compiled 2025.05.31 svn.r86d253d1 for OlexSys, GUI svn.r7254)
;
_audit_update_record
;
2025-07-02 deposited with the CCDC.	2025-09-16 downloaded from the CCDC.
;
_cell_angle_alpha 90
_cell_angle_beta 94.910(5)
_cell_angle_gamma 90
_cell_formula_units_Z 4
_cell_length_a 9.1118(5)
_cell_length_b 9.4747(6)
_cell_length_c 26.5196(13)
_cell_measurement_reflns_used 5859
_cell_measurement_temperature 299.49(10)
_cell_measurement_theta_max 31.4020
_cell_measurement_theta_min 3.0940
_cell_volume 2281.1(2)
_computing_cell_refinement
;
CrysAlisPro, Agilent Technologies,
Version 1.171.36.32 (release 02-08-2013 CrysAlis171 .NET)
(compiled Aug  2 2013,16:46:58)
;
_computing_data_collection
;
CrysAlisPro, Agilent Technologies,
Version 1.171.36.32 (release 02-08-2013 CrysAlis171 .NET)
(compiled Aug  2 2013,16:46:58)
;
_computing_data_reduction
;
CrysAlisPro, Agilent Technologies,
Version 1.171.36.32 (release 02-08-2013 CrysAlis171 .NET)
(compiled Aug  2 2013,16:46:58)
;
_computing_molecular_graphics 'Olex2 1.5 (Dolomanov et al., 2009)'
_computing_publication_material 'Olex2 1.5 (Dolomanov et al., 2009)'
_computing_structure_refinement 'SHELXL 2019/3 (Sheldrick, 2015)'
_computing_structure_solution 'ShelXT (Sheldrick, 2015)'
_diffrn_ambient_temperature 299.49(10)
_diffrn_detector_area_resol_mean 16.2096
_diffrn_measured_fraction_theta_full 0.999
_diffrn_measured_fraction_theta_max 0.999
_diffrn_measurement_details
;
#__ type_ start__ end____ width___ exp.time_
  1 omega  -79.00    5.00   1.0000   60.0000
omega____ theta____ kappa____ phi______ frames
    -      -25.4311  -77.0000  -30.0000 84

#__ type_ start__ end____ width___ exp.time_
  2 omega -101.00  -61.00   1.0000   60.0000
omega____ theta____ kappa____ phi______ frames
    -      -25.4311 -178.0000  -30.0000 40

#__ type_ start__ end____ width___ exp.time_
  3 omega  -43.00   81.00   1.0000   60.0000
omega____ theta____ kappa____ phi______ frames
    -       26.3686    0.0000  -30.0000 124

#__ type_ start__ end____ width___ exp.time_
  4 omega  -52.00  -24.00   1.0000   60.0000
omega____ theta____ kappa____ phi______ frames
    -      -25.4311   77.0000   60.0000 28

#__ type_ start__ end____ width___ exp.time_
  5 omega  -98.00  -36.00   1.0000   60.0000
omega____ theta____ kappa____ phi______ frames
    -      -25.4311 -178.0000 -120.0000 62

#__ type_ start__ end____ width___ exp.time_
  6 omega   75.00  101.00   1.0000   60.0000
omega____ theta____ kappa____ phi______ frames
    -       26.3686  178.0000 -180.0000 26

#__ type_ start__ end____ width___ exp.time_
  7 omega   50.00   76.00   1.0000   60.0000
omega____ theta____ kappa____ phi______ frames
    -       26.3686  178.0000   30.0000 26

#__ type_ start__ end____ width___ exp.time_
  8 omega  -13.00   12.00   1.0000   60.0000
omega____ theta____ kappa____ phi______ frames
    -       26.3686    0.0000  120.0000 25
;
_diffrn_measurement_device_type 'Xcalibur, Eos'
_diffrn_measurement_method '\w scans'
_diffrn_orient_matrix_UB_11 0.0011523000
_diffrn_orient_matrix_UB_12 0.0714276000
_diffrn_orient_matrix_UB_13 0.0080568000
_diffrn_orient_matrix_UB_21 -0.0710694000
_diffrn_orient_matrix_UB_22 0.0102037000
_diffrn_orient_matrix_UB_23 -0.0125429000
_diffrn_orient_matrix_UB_31 -0.0322878000
_diffrn_orient_matrix_UB_32 -0.0200717000
_diffrn_orient_matrix_UB_33 0.0223377000
_diffrn_radiation_monochromator graphite
_diffrn_radiation_type 'Mo K\a'
_diffrn_radiation_wavelength 0.71073
_diffrn_reflns_av_R_equivalents 0.0396
_diffrn_reflns_av_unetI/netI 0.0389
_diffrn_reflns_Laue_measured_fraction_full 0.999
_diffrn_reflns_Laue_measured_fraction_max 0.999
_diffrn_reflns_limit_h_max 9
_diffrn_reflns_limit_h_min -11
_diffrn_reflns_limit_k_max 12
_diffrn_reflns_limit_k_min -12
_diffrn_reflns_limit_l_max 34
_diffrn_reflns_limit_l_min -34
_diffrn_reflns_number 17626
_diffrn_reflns_point_group_measured_fraction_full 0.999
_diffrn_reflns_point_group_measured_fraction_max 0.999
_diffrn_reflns_theta_full 25.242
_diffrn_reflns_theta_max 27.499
_diffrn_reflns_theta_min 2.645
_diffrn_source 'Enhance (Mo) X-ray Source'
_exptl_absorpt_coefficient_mu 9.713
_exptl_absorpt_correction_T_max 1.00000
_exptl_absorpt_correction_T_min 0.38740
_exptl_absorpt_correction_type multi-scan
_exptl_absorpt_process_details
;
CrysAlisPro, Agilent Technologies,
Version 1.171.36.32 (release 02-08-2013 CrysAlis171 .NET)
(compiled Aug  2 2013,16:46:58)
Empirical absorption correction using spherical harmonics,
 implemented in SCALE3 ABSPACK scaling algorithm.
;
_exptl_crystal_colour 'clear orange'
_exptl_crystal_colour_lustre clear
_exptl_crystal_colour_primary orange
_exptl_crystal_density_diffrn 2.430
_exptl_crystal_description prism
_exptl_crystal_F_000 1544
_exptl_crystal_size_max 0.9
_exptl_crystal_size_mid 0.6
_exptl_crystal_size_min 0.4
_refine_diff_density_max 1.901
_refine_diff_density_min -1.019
_refine_diff_density_rms 0.182
_refine_ls_extinction_method none
_refine_ls_goodness_of_fit_ref 1.129
_refine_ls_hydrogen_treatment constr
_refine_ls_matrix_type full
_refine_ls_number_parameters 271
_refine_ls_number_reflns 5227
_refine_ls_number_restraints 0
_refine_ls_restrained_S_all 1.129
_refine_ls_R_factor_all 0.0441
_refine_ls_R_factor_gt 0.0351
_refine_ls_shift/su_max 0.002
_refine_ls_shift/su_mean 0.000
_refine_ls_structure_factor_coef Fsqd
_refine_ls_weighting_details 'w=1/[\s^2^(Fo^2^)+(0.0231P)^2^+8.3918P] where P=(Fo^2^+2Fc^2^)/3'
_refine_ls_weighting_scheme calc
_refine_ls_wR_factor_gt 0.0695
_refine_ls_wR_factor_ref 0.0727
_reflns_Friedel_coverage 0.000
_reflns_number_gt 4602
_reflns_number_total 5227
_reflns_threshold_expression 'I > 2\s(I)'
_cod_data_source_file d5ce00678c5.cif
_cod_data_source_block sev178
_cod_depositor_comments 'Adding full bibliography for 7250969--7250973.cif.'
_cod_database_code 7250969
_shelx_shelxl_version_number 2019/3
_chemical_oxdiff_formula 'Pt1 N3 S1 I1 Br1 C19'
_shelx_space_group_comment
;
The symmetry employed for this shelxl refinement is uniquely defined
by the following loop, which should always be used as a source of
symmetry information in preference to the above space-group names.
They are only intended as comments.
;
_shelx_estimated_absorpt_t_max 0.112
_shelx_estimated_absorpt_t_min 0.042
_reflns_odcompleteness_completeness 99.87
_reflns_odcompleteness_iscentric 1
_reflns_odcompleteness_theta 30.01
_olex2_refinement_description
;
1. Fixed Uiso
 At 1.2 times of:
  All C(H) groups
2.a Ternary CH refined with riding coordinates:
 C1S(H1S)
2.b Aromatic/amide H refined with riding coordinates:
 C2(H2), C15(H15), C8(H8), C18(H18), C17(H17), C5(H5), C3(H3), C11(H11),
 C9(H9), C10(H10), C4(H4)
;
_olex2_submission_special_instructions 'No special instructions were received'

loop_
_space_group_symop_operation_xyz
'x, y, z'
'-x+1/2, y+1/2, -z+1/2'
'-x, -y, -z'
'x-1/2, -y-1/2, z-1/2'

loop_
_atom_site_label
_atom_site_type_symbol
_atom_site_fract_x
_atom_site_fract_y
_atom_site_fract_z
_atom_site_U_iso_or_equiv
_atom_site_adp_type
_atom_site_occupancy
_atom_site_site_symmetry_order
_atom_site_calc_flag
_atom_site_refinement_flags_posn
_atom_site_refinement_flags_adp
_atom_site_refinement_flags_occupancy
_atom_site_disorder_assembly
_atom_site_disorder_group
Pt1 Pt 0.73751(2) 0.38399(2) 0.48865(2) 0.01468(6) Uani 1 1 d . . . . .
I1 I 0.43852(4) 0.84935(4) 0.40233(2) 0.02374(10) Uani 1 1 d . . . . .
Br1 Br 0.04324(7) 0.61816(8) 0.24009(2) 0.03115(15) Uani 1 1 d . . . . .
S1 S 0.67313(18) 0.15027(16) 0.45551(5) 0.0231(3) Uani 1 1 d . . . . .
Cl2S Cl 0.66062(19) 0.4646(2) 0.28854(6) 0.0361(4) Uani 1 1 d . . . . .
Cl3S Cl 0.5877(2) 0.7592(2) 0.27200(7) 0.0412(4) Uani 1 1 d . . . . .
Cl1S Cl 0.4623(2) 0.5498(3) 0.20272(6) 0.0524(5) Uani 1 1 d . . . . .
N1 N 0.9049(5) 0.3184(6) 0.54061(16) 0.0196(10) Uani 1 1 d . . . . .
N2 N 0.5061(5) 0.5097(5) 0.41224(16) 0.0168(10) Uani 1 1 d . . . . .
C12 C 0.5924(6) 0.4614(6) 0.4422(2) 0.0189(12) Uani 1 1 d . . . . .
C1 C 0.7890(6) 0.5679(7) 0.5223(2) 0.0187(12) Uani 1 1 d . . . . .
C7 C 0.9666(6) 0.4215(7) 0.5709(2) 0.0218(13) Uani 1 1 d . . . . .
C14 C 0.3472(6) 0.6748(6) 0.36304(19) 0.0177(12) Uani 1 1 d . . . . .
C6 C 0.9038(6) 0.5607(7) 0.5614(2) 0.0225(13) Uani 1 1 d . . . . .
C2 C 0.7199(7) 0.6979(7) 0.5125(2) 0.0260(14) Uani 1 1 d . . . . .
H2 H 0.643404 0.704841 0.487090 0.031 Uiso 1 1 calc R U . . .
N3 N 0.6938(6) 0.1780(6) 0.35085(19) 0.0310(13) Uani 1 1 d . . . . .
C13 C 0.3954(6) 0.5375(6) 0.37429(19) 0.0174(12) Uani 1 1 d . . . . .
C16 C 0.1835(6) 0.5819(7) 0.2954(2) 0.0202(12) Uani 1 1 d . . . . .
C15 C 0.2402(7) 0.6978(7) 0.3233(2) 0.0235(13) Uani 1 1 d . . . . .
H15 H 0.206974 0.788581 0.315373 0.028 Uiso 1 1 calc R U . . .
C8 C 1.0795(6) 0.3886(8) 0.6086(2) 0.0270(14) Uani 1 1 d . . . . .
H8 H 1.119542 0.458429 0.630288 0.032 Uiso 1 1 calc R U . . .
C18 C 0.3354(6) 0.4243(6) 0.3460(2) 0.0196(12) Uani 1 1 d . . . . .
H18 H 0.366815 0.332797 0.353748 0.023 Uiso 1 1 calc R U . . .
C17 C 0.2294(7) 0.4478(7) 0.3065(2) 0.0242(13) Uani 1 1 d . . . . .
H17 H 0.189425 0.372398 0.287558 0.029 Uiso 1 1 calc R U . . .
C5 C 0.9479(7) 0.6820(8) 0.5887(2) 0.0316(16) Uani 1 1 d . . . . .
H5 H 1.025306 0.676823 0.613884 0.038 Uiso 1 1 calc R U . . .
C3 C 0.7647(8) 0.8179(8) 0.5406(2) 0.0343(16) Uani 1 1 d . . . . .
H3 H 0.718220 0.903932 0.533693 0.041 Uiso 1 1 calc R U . . .
C19 C 0.6862(6) 0.1691(6) 0.3940(2) 0.0215(12) Uani 1 1 d . . . . .
C11 C 0.9578(7) 0.1856(7) 0.5454(2) 0.0256(13) Uani 1 1 d . . . . .
H11 H 0.916939 0.115960 0.523813 0.031 Uiso 1 1 calc R U . . .
C9 C 1.1297(7) 0.2527(9) 0.6132(2) 0.0344(17) Uani 1 1 d . . . . .
H9 H 1.204386 0.230023 0.637959 0.041 Uiso 1 1 calc R U . . .
C10 C 1.0703(7) 0.1497(8) 0.5812(2) 0.0347(17) Uani 1 1 d . . . . .
H10 H 1.105206 0.057545 0.583640 0.042 Uiso 1 1 calc R U . . .
C4 C 0.8785(8) 0.8084(8) 0.5788(2) 0.0356(17) Uani 1 1 d . . . . .
H4 H 0.907566 0.887993 0.597583 0.043 Uiso 1 1 calc R U . . .
C1S C 0.6196(7) 0.5954(8) 0.2428(2) 0.0339(16) Uani 1 1 d . . . . .
H1S H 0.703539 0.605486 0.222365 0.041 Uiso 1 1 calc R U . . .

loop_
_atom_site_aniso_label
_atom_site_aniso_U_11
_atom_site_aniso_U_22
_atom_site_aniso_U_33
_atom_site_aniso_U_23
_atom_site_aniso_U_13
_atom_site_aniso_U_12
Pt1 0.01305(10) 0.01984(12) 0.01099(10) -0.00068(8) 0.00017(7) -0.00011(9)
I1 0.0266(2) 0.0204(2) 0.02412(19) 0.00010(15) 0.00161(15) 0.00016(17)
Br1 0.0221(3) 0.0436(4) 0.0259(3) 0.0133(3) -0.0087(2) -0.0039(3)
S1 0.0302(8) 0.0182(7) 0.0205(7) -0.0010(6) 0.0001(6) -0.0010(6)
Cl2S 0.0299(9) 0.0482(11) 0.0302(8) 0.0010(8) 0.0023(6) -0.0011(8)
Cl3S 0.0327(10) 0.0485(11) 0.0416(10) 0.0020(8) -0.0011(7) -0.0045(9)
Cl1S 0.0537(12) 0.0755(15) 0.0254(8) 0.0030(9) -0.0111(8) -0.0209(11)
N1 0.012(2) 0.034(3) 0.013(2) 0.004(2) 0.0024(17) -0.002(2)
N2 0.016(2) 0.017(2) 0.017(2) 0.0008(19) -0.0005(18) -0.003(2)
C12 0.019(3) 0.019(3) 0.019(3) -0.005(2) 0.004(2) -0.003(2)
C1 0.015(3) 0.028(3) 0.014(3) -0.001(2) 0.005(2) -0.004(2)
C7 0.015(3) 0.038(4) 0.013(3) 0.001(2) 0.005(2) -0.007(3)
C14 0.018(3) 0.022(3) 0.013(3) -0.001(2) 0.003(2) -0.002(2)
C6 0.021(3) 0.035(4) 0.012(3) -0.003(2) 0.006(2) -0.009(3)
C2 0.031(3) 0.030(4) 0.018(3) 0.001(3) 0.003(2) -0.005(3)
N3 0.034(3) 0.041(3) 0.018(3) -0.007(2) -0.002(2) -0.004(3)
C13 0.013(3) 0.027(3) 0.012(2) 0.006(2) 0.002(2) 0.001(2)
C16 0.017(3) 0.029(3) 0.014(3) 0.009(2) 0.000(2) 0.001(3)
C15 0.023(3) 0.025(3) 0.024(3) 0.005(3) 0.007(2) 0.000(3)
C8 0.014(3) 0.044(4) 0.022(3) 0.000(3) 0.001(2) -0.008(3)
C18 0.020(3) 0.018(3) 0.020(3) 0.004(2) -0.002(2) 0.000(2)
C17 0.023(3) 0.030(4) 0.019(3) 0.003(3) -0.002(2) -0.005(3)
C5 0.033(4) 0.049(4) 0.014(3) -0.001(3) 0.006(2) -0.020(3)
C3 0.052(5) 0.029(4) 0.022(3) -0.010(3) 0.005(3) -0.002(3)
C19 0.016(3) 0.018(3) 0.030(3) -0.002(2) -0.002(2) 0.001(2)
C11 0.021(3) 0.032(4) 0.023(3) 0.002(3) 0.001(2) 0.005(3)
C9 0.017(3) 0.066(5) 0.020(3) 0.006(3) -0.004(2) 0.000(3)
C10 0.018(3) 0.052(5) 0.034(4) 0.009(3) 0.001(3) 0.009(3)
C4 0.053(5) 0.028(4) 0.026(3) -0.009(3) 0.005(3) -0.019(4)
C1S 0.026(3) 0.054(5) 0.022(3) -0.002(3) 0.003(2) -0.008(3)

loop_
_atom_type_symbol
_atom_type_description
_atom_type_scat_dispersion_real
_atom_type_scat_dispersion_imag
_atom_type_scat_source
C C 0.0033 0.0016 'International Tables Vol C Tables 4.2.6.8 and 6.1.1.4'
H H 0.0000 0.0000 'International Tables Vol C Tables 4.2.6.8 and 6.1.1.4'
Br Br -0.2901 2.4595 'International Tables Vol C Tables 4.2.6.8 and 6.1.1.4'
Cl Cl 0.1484 0.1585 'International Tables Vol C Tables 4.2.6.8 and 6.1.1.4'
I I -0.4742 1.8119 'International Tables Vol C Tables 4.2.6.8 and 6.1.1.4'
N N 0.0061 0.0033 'International Tables Vol C Tables 4.2.6.8 and 6.1.1.4'
Pt Pt -1.7033 8.3905 'International Tables Vol C Tables 4.2.6.8 and 6.1.1.4'
S S 0.1246 0.1234 'International Tables Vol C Tables 4.2.6.8 and 6.1.1.4'

loop_
_geom_angle_atom_site_label_1
_geom_angle_atom_site_label_2
_geom_angle_atom_site_label_3
_geom_angle
_geom_angle_site_symmetry_1
_geom_angle_site_symmetry_3
_geom_angle_publ_flag
N1 Pt1 S1 96.24(15) . . ?
C12 Pt1 S1 89.09(18) . . ?
C12 Pt1 N1 174.5(2) . . ?
C12 Pt1 C1 94.5(2) . . ?
C1 Pt1 S1 174.62(16) . . ?
C1 Pt1 N1 80.3(2) . . ?
C19 S1 Pt1 102.8(2) . . ?
C7 N1 Pt1 115.1(4) . . ?
C11 N1 Pt1 125.6(4) . . ?
C11 N1 C7 119.3(5) . . ?
C12 N2 C13 167.8(6) . . ?
N2 C12 Pt1 177.7(5) . . ?
C6 C1 Pt1 114.7(5) . . ?
C2 C1 Pt1 127.0(4) . . ?
C2 C1 C6 118.2(6) . . ?
N1 C7 C6 114.5(5) . . ?
N1 C7 C8 120.1(6) . . ?
C8 C7 C6 125.3(6) . . ?
C13 C14 I1 121.7(4) . . ?
C15 C14 I1 118.5(5) . . ?
C15 C14 C13 119.7(5) . . ?
C1 C6 C7 115.3(6) . . ?
C5 C6 C1 120.2(6) . . ?
C5 C6 C7 124.5(6) . . ?
C1 C2 H2 119.6 . . ?
C1 C2 C3 120.7(6) . . ?
C3 C2 H2 119.6 . . ?
N2 C13 C14 121.8(5) . . ?
N2 C13 C18 118.1(5) . . ?
C18 C13 C14 120.0(5) . . ?
C15 C16 Br1 117.5(5) . . ?
C17 C16 Br1 120.7(5) . . ?
C17 C16 C15 121.7(5) . . ?
C14 C15 C16 118.8(6) . . ?
C14 C15 H15 120.6 . . ?
C16 C15 H15 120.6 . . ?
C7 C8 H8 120.3 . . ?
C9 C8 C7 119.3(6) . . ?
C9 C8 H8 120.3 . . ?
C13 C18 H18 120.0 . . ?
C17 C18 C13 120.0(6) . . ?
C17 C18 H18 120.0 . . ?
C16 C17 C18 119.8(6) . . ?
C16 C17 H17 120.1 . . ?
C18 C17 H17 120.1 . . ?
C6 C5 H5 119.6 . . ?
C4 C5 C6 120.8(6) . . ?
C4 C5 H5 119.6 . . ?
C2 C3 H3 120.0 . . ?
C4 C3 C2 120.1(7) . . ?
C4 C3 H3 120.0 . . ?
N3 C19 S1 177.9(6) . . ?
N1 C11 H11 118.9 . . ?
N1 C11 C10 122.2(6) . . ?
C10 C11 H11 118.9 . . ?
C8 C9 H9 119.9 . . ?
C8 C9 C10 120.2(6) . . ?
C10 C9 H9 119.9 . . ?
C11 C10 H10 120.6 . . ?
C9 C10 C11 118.7(7) . . ?
C9 C10 H10 120.6 . . ?
C5 C4 C3 120.0(6) . . ?
C5 C4 H4 120.0 . . ?
C3 C4 H4 120.0 . . ?
Cl2S C1S Cl3S 110.6(3) . . ?
Cl2S C1S Cl1S 111.0(4) . . ?
Cl2S C1S H1S 108.8 . . ?
Cl3S C1S H1S 108.8 . . ?
Cl1S C1S Cl3S 108.9(4) . . ?
Cl1S C1S H1S 108.8 . . ?

loop_
_geom_bond_atom_site_label_1
_geom_bond_atom_site_label_2
_geom_bond_distance
_geom_bond_site_symmetry_2
_geom_bond_publ_flag
Pt1 S1 2.4355(15) . ?
Pt1 N1 2.062(5) . ?
Pt1 C12 1.878(6) . ?
Pt1 C1 1.995(6) . ?
I1 C14 2.090(6) . ?
Br1 C16 1.893(5) . ?
S1 C19 1.655(6) . ?
Cl2S C1S 1.751(7) . ?
Cl3S C1S 1.769(8) . ?
Cl1S C1S 1.764(7) . ?
N1 C7 1.356(8) . ?
N1 C11 1.349(8) . ?
N2 C12 1.162(7) . ?
N2 C13 1.388(7) . ?
C1 C6 1.411(8) . ?
C1 C2 1.397(9) . ?
C7 C6 1.451(9) . ?
C7 C8 1.407(8) . ?
C14 C13 1.397(8) . ?
C14 C15 1.391(8) . ?
C6 C5 1.399(9) . ?
C2 H2 0.9300 . ?
C2 C3 1.401(9) . ?
N3 C19 1.156(7) . ?
C13 C18 1.393(8) . ?
C16 C15 1.397(9) . ?
C16 C17 1.362(9) . ?
C15 H15 0.9300 . ?
C8 H8 0.9300 . ?
C8 C9 1.368(10) . ?
C18 H18 0.9300 . ?
C18 C17 1.381(8) . ?
C17 H17 0.9300 . ?
C5 H5 0.9300 . ?
C5 C4 1.369(10) . ?
C3 H3 0.9300 . ?
C3 C4 1.388(10) . ?
C11 H11 0.9300 . ?
C11 C10 1.379(9) . ?
C9 H9 0.9300 . ?
C9 C10 1.373(10) . ?
C10 H10 0.9300 . ?
C4 H4 0.9300 . ?
C1S H1S 0.9800 . ?

loop_
_geom_torsion_atom_site_label_1
_geom_torsion_atom_site_label_2
_geom_torsion_atom_site_label_3
_geom_torsion_atom_site_label_4
_geom_torsion
_geom_torsion_site_symmetry_1
_geom_torsion_site_symmetry_2
_geom_torsion_site_symmetry_3
_geom_torsion_site_symmetry_4
_geom_torsion_publ_flag
Pt1 N1 C7 C6 0.0(6) . . . . ?
Pt1 N1 C7 C8 178.5(4) . . . . ?
Pt1 N1 C11 C10 -180.0(4) . . . . ?
Pt1 C1 C6 C7 0.3(6) . . . . ?
Pt1 C1 C6 C5 -178.6(4) . . . . ?
Pt1 C1 C2 C3 177.5(5) . . . . ?
I1 C14 C13 N2 0.2(7) . . . . ?
I1 C14 C13 C18 -177.7(4) . . . . ?
I1 C14 C15 C16 177.2(4) . . . . ?
Br1 C16 C15 C14 -177.8(4) . . . . ?
Br1 C16 C17 C18 177.8(4) . . . . ?
N1 C7 C6 C1 -0.2(7) . . . . ?
N1 C7 C6 C5 178.7(5) . . . . ?
N1 C7 C8 C9 2.3(8) . . . . ?
N1 C11 C10 C9 0.3(9) . . . . ?
N2 C13 C18 C17 -177.3(5) . . . . ?
C12 N2 C13 C14 174(2) . . . . ?
C12 N2 C13 C18 -8(3) . . . . ?
C1 C6 C5 C4 1.6(9) . . . . ?
C1 C2 C3 C4 -0.3(10) . . . . ?
C7 N1 C11 C10 1.9(8) . . . . ?
C7 C6 C5 C4 -177.1(6) . . . . ?
C7 C8 C9 C10 -0.1(9) . . . . ?
C14 C13 C18 C17 0.7(8) . . . . ?
C6 C1 C2 C3 0.6(8) . . . . ?
C6 C7 C8 C9 -179.3(5) . . . . ?
C6 C5 C4 C3 -1.2(10) . . . . ?
C2 C1 C6 C7 177.6(5) . . . . ?
C2 C1 C6 C5 -1.3(8) . . . . ?
C2 C3 C4 C5 0.5(10) . . . . ?
C13 C14 C15 C16 0.0(8) . . . . ?
C13 C18 C17 C16 -0.2(9) . . . . ?
C15 C14 C13 N2 177.4(5) . . . . ?
C15 C14 C13 C18 -0.6(8) . . . . ?
C15 C16 C17 C18 -0.4(9) . . . . ?
C8 C7 C6 C1 -178.6(5) . . . . ?
C8 C7 C6 C5 0.2(9) . . . . ?
C8 C9 C10 C11 -1.2(10) . . . . ?
C17 C16 C15 C14 0.5(8) . . . . ?
C11 N1 C7 C6 178.3(5) . . . . ?
C11 N1 C7 C8 -3.2(8) . . . . ?
